data_7013977
loop_
_publ_author_name
'Ghedini, Mauro'
'Aiello, Iolinda'
'Crispini, Alessandra'
'La Deda, Massimo'

_publ_section_title
;
 Synthesis and solid state characterisation of mononuclear
 2-benzoylpyridine N-methyl-N-phenylhydrazone palladium(II) complexes.
;
_journal_issue 9
_journal_name_full 'Dalton transactions (Cambridge, England : 2003)'
_journal_page_first 1386
_journal_page_last 1392
_journal_paper_doi 10.1039/b316843c
_journal_year 2004
_chemical_formula_sum 'C19 H17 N3'
_chemical_formula_weight 287.36
_chemical_name_systematic
;
2-benzoylpyridine-N-methyl-N-phenylhydrazone
;
_space_group_IT_number 2
_symmetry_cell_setting triclinic
_symmetry_space_group_name_Hall '-P 1'
_symmetry_space_group_name_H-M 'P -1'
_atom_sites_solution_hydrogens geom
_atom_sites_solution_primary direct
_atom_sites_solution_secondary difmap
_audit_creation_method SHELXL-97
_cell_angle_alpha 99.16(2)
_cell_angle_beta 109.48(2)
_cell_angle_gamma 105.28(2)
_cell_formula_units_Z 2
_cell_length_a 9.1886(30)
_cell_length_b 9.5011(21)
_cell_length_c 10.1192(28)
_cell_measurement_reflns_used 25
_cell_measurement_temperature 298
_cell_measurement_theta_max 13.9
_cell_measurement_theta_min 8.3
_cell_volume 773.2(4)
_computing_molecular_graphics 'Bruker SHELXLTL'
_computing_publication_material 'Bruker SHELXLTL'
_computing_structure_refinement 'SHELXL-97 (Sheldrick, 1997)'
_computing_structure_solution 'SHELXS-97 (Sheldrick, 1990)'
_diffrn_ambient_temperature 298
_diffrn_measured_fraction_theta_full 1.000
_diffrn_measured_fraction_theta_max 1.000
_diffrn_radiation_monochromator graphite
_diffrn_radiation_source 'fine-focus sealed tube'
_diffrn_radiation_type MoK\a
_diffrn_radiation_wavelength 0.71073
_diffrn_reflns_av_R_equivalents 0.0187
_diffrn_reflns_av_sigmaI/netI 0.0303
_diffrn_reflns_limit_h_max 10
_diffrn_reflns_limit_h_min 0
_diffrn_reflns_limit_k_max 10
_diffrn_reflns_limit_k_min -11
_diffrn_reflns_limit_l_max 11
_diffrn_reflns_limit_l_min -12
_diffrn_reflns_number 2921
_diffrn_reflns_theta_full 25.05
_diffrn_reflns_theta_max 25.05
_diffrn_reflns_theta_min 2.22
_exptl_absorpt_coefficient_mu 0.074
_exptl_absorpt_correction_type none
_exptl_crystal_colour yellow
_exptl_crystal_density_diffrn 1.234
_exptl_crystal_density_method 'not measured'
_exptl_crystal_description prismatic
_exptl_crystal_F_000 304
_exptl_crystal_size_max 0.22
_exptl_crystal_size_mid 0.23
_exptl_crystal_size_min 0.10
_refine_diff_density_max 0.148
_refine_diff_density_min -0.155
_refine_diff_density_rms 0.031
_refine_ls_extinction_method SHELXL
_refine_ls_goodness_of_fit_ref 1.080
_refine_ls_hydrogen_treatment mixed
_refine_ls_matrix_type full
_refine_ls_number_parameters 199
_refine_ls_number_reflns 2734
_refine_ls_number_restraints 0
_refine_ls_restrained_S_all 1.080
_refine_ls_R_factor_all 0.0634
_refine_ls_R_factor_gt 0.0411
_refine_ls_shift/su_max 0.000
_refine_ls_shift/su_mean 0.000
_refine_ls_structure_factor_coef Fsqd
_refine_ls_weighting_details 'calc w==1/[\s^2^(Fo^2^)+(0.0606P)^2^+0.0166P] where P==(Fo^2^+2Fc^2^)/3'
_refine_ls_weighting_scheme calc
_refine_ls_wR_factor_gt 0.1095
_refine_ls_wR_factor_ref 0.1176
_reflns_number_gt 1898
_reflns_number_total 2734
_reflns_threshold_expression >2sigma(I)
_cod_data_source_file b316843c.txt
_cod_data_source_block (1)
_cod_depositor_comments
;
The following automatic conversions were performed:
'_symmetry_cell_setting' value 'Triclinic' changed to 'triclinic'
according to '/home/saulius/struct/CIF-dictionaries/cif_core.dic'
dictionary named 'cif_core.dic' version 2.4.1 from 2010-06-29.

Automatic conversion script
Id: cif_fix_enum 1527 2010-12-29 10:47:43Z saulius 
;
_cod_original_sg_symbol_H-M P-1
_cod_database_code 7013977

loop_
_symmetry_equiv_pos_as_xyz
'x, y, z'
'-x, -y, -z'

loop_
_atom_site_label
_atom_site_type_symbol
_atom_site_fract_x
_atom_site_fract_y
_atom_site_fract_z
_atom_site_U_iso_or_equiv
_atom_site_adp_type
_atom_site_occupancy
_atom_site_symmetry_multiplicity
_atom_site_calc_flag
_atom_site_refinement_flags
_atom_site_disorder_assembly
_atom_site_disorder_group
N1 N 0.77027(18) 0.12553(16) 0.86711(16) 0.0509(4) Uani 1 1 d . . .
N2 N 0.73974(18) 0.24232(16) 0.80353(17) 0.0497(4) Uani 1 1 d . . .
N3 N 0.90247(18) 0.49601(17) 0.63011(17) 0.0505(4) Uani 1 1 d . . .
C1 C 0.6269(2) 0.00245(18) 0.82968(18) 0.0425(4) Uani 1 1 d . . .
C2 C 0.6073(2) -0.0883(2) 0.9213(2) 0.0523(5) Uani 1 1 d . . .
H2 H 0.6898 -0.0663 1.0130 0.063 Uiso 1 1 calc R . .
C3 C 0.4657(2) -0.2111(2) 0.8768(2) 0.0594(5) Uani 1 1 d . . .
H3 H 0.4537 -0.2702 0.9400 0.071 Uiso 1 1 calc R . .
C4 C 0.3424(2) -0.2485(2) 0.7425(2) 0.0574(5) Uani 1 1 d . . .
H4 H 0.2479 -0.3322 0.7138 0.069 Uiso 1 1 calc R . .
C5 C 0.3612(2) -0.1596(2) 0.6509(2) 0.0576(5) Uani 1 1 d . . .
H5 H 0.2781 -0.1833 0.5592 0.069 Uiso 1 1 calc R . .
C6 C 0.5015(2) -0.0357(2) 0.6927(2) 0.0517(5) Uani 1 1 d . . .
H6 H 0.5122 0.0228 0.6288 0.062 Uiso 1 1 calc R . .
C7 C 0.8537(2) 0.32034(18) 0.76950(18) 0.0424(4) Uani 1 1 d . . .
C8 C 0.8199(2) 0.44727(18) 0.71047(18) 0.0409(4) Uani 1 1 d . . .
C9 C 0.7070(2) 0.5086(2) 0.7342(2) 0.0565(5) Uani 1 1 d . . .
H9 H 0.6535 0.4746 0.7925 0.068 Uiso 1 1 calc R . .
C10 C 0.6749(3) 0.6200(2) 0.6708(3) 0.0664(6) Uani 1 1 d . . .
H10 H 0.5981 0.6615 0.6842 0.080 Uiso 1 1 calc R . .
C11 C 0.7573(3) 0.6697(2) 0.5872(2) 0.0605(5) Uani 1 1 d . . .
H11 H 0.7377 0.7452 0.5430 0.073 Uiso 1 1 calc R . .
C12 C 0.8689(2) 0.6054(2) 0.5705(2) 0.0573(5) Uani 1 1 d . . .
H12 H 0.9249 0.6399 0.5141 0.069 Uiso 1 1 calc R . .
C13 C 1.0033(2) 0.28520(19) 0.77235(18) 0.0438(4) Uani 1 1 d . . .
C14 C 1.1570(2) 0.3971(2) 0.8341(2) 0.0514(5) Uani 1 1 d . . .
H14 H 1.1686 0.4946 0.8803 0.062 Uiso 1 1 calc R . .
C15 C 1.2929(2) 0.3652(2) 0.8278(2) 0.0610(5) Uani 1 1 d . . .
H15 H 1.3953 0.4412 0.8698 0.073 Uiso 1 1 calc R . .
C16 C 1.2783(3) 0.2221(3) 0.7602(2) 0.0642(6) Uani 1 1 d . . .
H16 H 1.3702 0.2012 0.7558 0.077 Uiso 1 1 calc R . .
C17 C 1.1273(3) 0.1101(2) 0.6990(2) 0.0631(6) Uani 1 1 d . . .
H17 H 1.1171 0.0128 0.6536 0.076 Uiso 1 1 calc R . .
C18 C 0.9904(2) 0.1408(2) 0.7044(2) 0.0539(5) Uani 1 1 d . . .
H18 H 0.8885 0.0640 0.6621 0.065 Uiso 1 1 calc R . .
C19 C 0.9005(2) 0.1713(2) 1.0102(2) 0.0623(6) Uani 1 1 d . . .
H19A H 0.9863 0.2599 1.0187 0.075 Uiso 1 1 calc R . .
H19B H 0.9435 0.0906 1.0243 0.075 Uiso 1 1 calc R . .
H19C H 0.8580 0.1936 1.0828 0.075 Uiso 1 1 calc R . .

loop_
_atom_site_aniso_label
_atom_site_aniso_U_11
_atom_site_aniso_U_22
_atom_site_aniso_U_33
_atom_site_aniso_U_23
_atom_site_aniso_U_13
_atom_site_aniso_U_12
N1 0.0523(9) 0.0441(8) 0.0474(9) 0.0180(7) 0.0152(7) 0.0049(7)
N2 0.0520(9) 0.0427(8) 0.0549(9) 0.0163(7) 0.0243(8) 0.0110(7)
N3 0.0523(9) 0.0479(9) 0.0592(10) 0.0209(8) 0.0286(8) 0.0170(7)
C1 0.0462(10) 0.0379(9) 0.0433(10) 0.0088(8) 0.0204(8) 0.0119(8)
C2 0.0561(12) 0.0498(11) 0.0451(10) 0.0165(9) 0.0170(9) 0.0102(9)
C3 0.0656(13) 0.0501(11) 0.0596(13) 0.0212(10) 0.0279(11) 0.0073(10)
C4 0.0522(12) 0.0439(10) 0.0695(14) 0.0133(10) 0.0243(11) 0.0068(9)
C5 0.0534(12) 0.0489(11) 0.0546(12) 0.0078(9) 0.0081(10) 0.0132(9)
C6 0.0622(12) 0.0445(10) 0.0460(11) 0.0160(8) 0.0195(9) 0.0145(9)
C7 0.0432(10) 0.0361(9) 0.0413(10) 0.0058(7) 0.0162(8) 0.0063(7)
C8 0.0391(9) 0.0339(8) 0.0435(9) 0.0059(7) 0.0157(8) 0.0063(7)
C9 0.0579(12) 0.0551(12) 0.0676(13) 0.0192(10) 0.0356(10) 0.0211(10)
C10 0.0701(14) 0.0668(13) 0.0798(15) 0.0246(12) 0.0363(12) 0.0389(12)
C11 0.0682(13) 0.0544(12) 0.0656(13) 0.0249(10) 0.0259(11) 0.0267(11)
C12 0.0612(12) 0.0551(12) 0.0629(12) 0.0267(10) 0.0294(10) 0.0183(10)
C13 0.0502(11) 0.0401(9) 0.0412(9) 0.0140(8) 0.0184(8) 0.0134(8)
C14 0.0499(11) 0.0451(10) 0.0555(11) 0.0131(9) 0.0189(9) 0.0134(9)
C15 0.0465(11) 0.0657(13) 0.0698(14) 0.0247(11) 0.0195(10) 0.0187(10)
C16 0.0638(14) 0.0839(16) 0.0647(13) 0.0330(12) 0.0290(11) 0.0439(13)
C17 0.0832(16) 0.0625(13) 0.0560(12) 0.0176(10) 0.0290(12) 0.0414(12)
C18 0.0604(12) 0.0458(10) 0.0513(11) 0.0106(9) 0.0190(10) 0.0168(9)
C19 0.0553(12) 0.0613(13) 0.0571(13) 0.0174(10) 0.0143(10) 0.0089(10)

loop_
_atom_type_symbol
_atom_type_description
_atom_type_scat_dispersion_real
_atom_type_scat_dispersion_imag
_atom_type_scat_source
C C 0.0033 0.0016 'International Tables Vol C Tables 4.2.6.8 and 6.1.1.4'
H H 0.0000 0.0000 'International Tables Vol C Tables 4.2.6.8 and 6.1.1.4'
N N 0.0061 0.0033 'International Tables Vol C Tables 4.2.6.8 and 6.1.1.4'

loop_
_geom_angle_atom_site_label_1
_geom_angle_atom_site_label_2
_geom_angle_atom_site_label_3
_geom_angle
_geom_angle_site_symmetry_1
_geom_angle_site_symmetry_3
_geom_angle_publ_flag
C1 N1 N2 112.50(14) . . ?
C1 N1 C19 120.59(15) . . ?
N2 N1 C19 116.87(15) . . ?
C7 N2 N1 116.92(15) . . ?
C12 N3 C8 117.11(16) . . ?
C2 C1 C6 118.08(17) . . ?
C2 C1 N1 122.60(17) . . ?
C6 C1 N1 119.25(16) . . ?
C3 C2 C1 120.10(18) . . ?
C4 C3 C2 121.85(19) . . ?
C3 C4 C5 118.41(19) . . ?
C4 C5 C6 121.01(19) . . ?
C5 C6 C1 120.54(18) . . ?
N2 C7 C8 114.94(16) . . ?
N2 C7 C13 125.90(16) . . ?
C8 C7 C13 118.92(14) . . ?
N3 C8 C9 122.13(16) . . ?
N3 C8 C7 115.96(15) . . ?
C9 C8 C7 121.89(15) . . ?
C10 C9 C8 119.21(18) . . ?
C9 C10 C11 119.16(19) . . ?
C12 C11 C10 118.35(19) . . ?
N3 C12 C11 124.03(18) . . ?
C14 C13 C18 118.18(17) . . ?
C14 C13 C7 121.26(16) . . ?
C18 C13 C7 120.44(16) . . ?
C15 C14 C13 120.67(18) . . ?
C16 C15 C14 120.5(2) . . ?
C17 C16 C15 119.6(2) . . ?
C16 C17 C18 120.4(2) . . ?
C17 C18 C13 120.65(19) . . ?

loop_
_geom_bond_atom_site_label_1
_geom_bond_atom_site_label_2
_geom_bond_distance
_geom_bond_site_symmetry_2
_geom_bond_publ_flag
N1 C1 1.400(2) . ?
N1 N2 1.412(2) . ?
N1 C19 1.445(2) . ?
N2 C7 1.295(2) . ?
N3 C12 1.336(2) . ?
N3 C8 1.341(2) . ?
C1 C2 1.386(2) . ?
C1 C6 1.391(3) . ?
C2 C3 1.378(3) . ?
C3 C4 1.365(3) . ?
C4 C5 1.371(3) . ?
C5 C6 1.380(3) . ?
C7 C8 1.487(2) . ?
C7 C13 1.490(2) . ?
C8 C9 1.384(2) . ?
C9 C10 1.369(3) . ?
C10 C11 1.370(3) . ?
C11 C12 1.366(3) . ?
C13 C14 1.387(3) . ?
C13 C18 1.389(2) . ?
C14 C15 1.379(3) . ?
C15 C16 1.371(3) . ?
C16 C17 1.371(3) . ?
C17 C18 1.380(3) . ?

loop_
_geom_torsion_atom_site_label_1
_geom_torsion_atom_site_label_2
_geom_torsion_atom_site_label_3
_geom_torsion_atom_site_label_4
_geom_torsion
_geom_torsion_site_symmetry_1
_geom_torsion_site_symmetry_2
_geom_torsion_site_symmetry_3
_geom_torsion_site_symmetry_4
_geom_torsion_publ_flag
C1 N1 N2 C7 -147.51(15) . . . . ?
C19 N1 N2 C7 66.7(2) . . . . ?
N2 N1 C1 C2 -149.63(17) . . . . ?
C19 N1 C1 C2 -5.2(3) . . . . ?
N2 N1 C1 C6 33.5(2) . . . . ?
C19 N1 C1 C6 177.87(17) . . . . ?
C6 C1 C2 C3 -0.9(3) . . . . ?
N1 C1 C2 C3 -177.80(17) . . . . ?
C1 C2 C3 C4 0.8(3) . . . . ?
C2 C3 C4 C5 -0.5(3) . . . . ?
C3 C4 C5 C6 0.3(3) . . . . ?
C4 C5 C6 C1 -0.4(3) . . . . ?
C2 C1 C6 C5 0.7(3) . . . . ?
N1 C1 C6 C5 177.73(16) . . . . ?
N1 N2 C7 C8 -176.80(14) . . . . ?
N1 N2 C7 C13 8.9(2) . . . . ?
C12 N3 C8 C9 -1.3(3) . . . . ?
C12 N3 C8 C7 177.11(16) . . . . ?
N2 C7 C8 N3 -158.13(16) . . . . ?
C13 C7 C8 N3 16.6(2) . . . . ?
N2 C7 C8 C9 20.3(2) . . . . ?
C13 C7 C8 C9 -164.96(16) . . . . ?
N3 C8 C9 C10 1.7(3) . . . . ?
C7 C8 C9 C10 -176.63(18) . . . . ?
C8 C9 C10 C11 -1.0(3) . . . . ?
C9 C10 C11 C12 0.0(3) . . . . ?
C8 N3 C12 C11 0.3(3) . . . . ?
C10 C11 C12 N3 0.4(3) . . . . ?
N2 C7 C13 C14 -134.01(19) . . . . ?
C8 C7 C13 C14 51.9(2) . . . . ?
N2 C7 C13 C18 50.2(3) . . . . ?
C8 C7 C13 C18 -123.89(18) . . . . ?
C18 C13 C14 C15 0.0(3) . . . . ?
C7 C13 C14 C15 -175.84(17) . . . . ?
C13 C14 C15 C16 0.1(3) . . . . ?
C14 C15 C16 C17 -0.3(3) . . . . ?
C15 C16 C17 C18 0.4(3) . . . . ?
C16 C17 C18 C13 -0.3(3) . . . . ?
C14 C13 C18 C17 0.1(3) . . . . ?
C7 C13 C18 C17 176.00(17) . . . . ?

loop_
_cod_related_entry_id
_cod_related_entry_database
_cod_related_entry_code
1 ChemSpider 29337593
